data_4320249
loop_
_publ_author_name
'Enrique Colacio'
'Mustapha Ghazi'
'Helen Stoeckli-Evans'
'Francesc Lloret'
'Jos\'e Mar\'ia Moreno'
'Cristina P\'erez'

_publ_contact_author
;
J.M. Moreno
Departamento de Qu\'imica Inorg\'anica.
Facultad de Ciencias.
Universidad de Granada
18071-Granada
SPAIN
;
_publ_contact_author_email jmoreno@ugr.es
_publ_contact_author_fax 34-958-243322
_publ_contact_author_phone 34-958-243236
_publ_section_title
;
 Cyano-Bridged Bimetallic Assemblies from Hexacyanometalate, [M(CN)6]3- (M
 = MnIII and FeIII), and [M(N4-macrocycle)]2+ (M = FeIII, NiII and ZnII)
 Building Blocks. Syntheses, Multidimensional Structures, and Magnetic
 Properties
;
_journal_name_full 'Inorganic Chemistry'
_journal_page_first 4876
_journal_page_last 4883
_journal_paper_doi 10.1021/ic0103446
_journal_volume 40
_journal_year 2001
_chemical_formula_sum 'C60 H116 Fe2 N24 Ni3 O13'
_chemical_formula_weight 1669.60
_chemical_name_systematic
;

?

;
_space_group_IT_number 15
_symmetry_cell_setting monoclinic
_symmetry_space_group_name_Hall '-A 2yab'
_symmetry_space_group_name_H-M 'A 1 2/n 1'
_atom_sites_solution_hydrogens geom
_atom_sites_solution_primary direct
_atom_sites_solution_secondary difmap
_audit_creation_method SHELXL-97
_cell_angle_alpha 90.00
_cell_angle_beta 101.29(4)
_cell_angle_gamma 90.00
_cell_formula_units_Z 4
_cell_length_a 20.462(7)
_cell_length_b 16.292(4)
_cell_length_c 27.262(7)
_cell_measurement_reflns_used 1000
_cell_measurement_temperature 203(2)
_cell_measurement_theta_max 20.00
_cell_measurement_theta_min 1.86
_cell_volume 8912(5)
_computing_cell_refinement 'CELL (Stoe IPDS Software, 2000)'
_computing_data_collection 'EXPOSE (Stoe IPDS Software, 2000)'
_computing_data_reduction 'INTEGRATE (Stoe IPDS Software, 2000)'
_computing_molecular_graphics 'PLATON99 (Spek, 1990)'
_computing_publication_material 'SHELXL-97 (Sheldrick, 1997)'
_computing_structure_refinement 'SHELXL-97 (Sheldrick, 1997)'
_computing_structure_solution 'SHELXS-97 (Sheldrick, 1990)'
_diffrn_ambient_temperature 203(2)
_diffrn_detector_area_resol_mean 0.81\%A
_diffrn_measured_fraction_theta_full 0.999
_diffrn_measured_fraction_theta_max 0.999
_diffrn_measurement_device_type 'STOE IPDS'
_diffrn_measurement_method 'phi oscillation'
_diffrn_radiation_monochromator graphite
_diffrn_radiation_source 'fine-focus sealed tube'
_diffrn_radiation_type MoK\a
_diffrn_radiation_wavelength 0.71073
_diffrn_reflns_av_R_equivalents 0.8760
_diffrn_reflns_av_sigmaI/netI 0.9781
_diffrn_reflns_limit_h_max 19
_diffrn_reflns_limit_h_min -19
_diffrn_reflns_limit_k_max 15
_diffrn_reflns_limit_k_min -15
_diffrn_reflns_limit_l_max 26
_diffrn_reflns_limit_l_min -25
_diffrn_reflns_number 17143
_diffrn_reflns_theta_full 20.00
_diffrn_reflns_theta_max 20.00
_diffrn_reflns_theta_min 1.86
_diffrn_standards_decay_% 0
_diffrn_standards_interval_time 0
_diffrn_standards_number 0
_exptl_absorpt_coefficient_mu 1.003
_exptl_absorpt_correction_type none
_exptl_crystal_colour brown
_exptl_crystal_density_diffrn 1.244
_exptl_crystal_density_meas ?
_exptl_crystal_density_method 'not measured'
_exptl_crystal_description plate
_exptl_crystal_F_000 3536
_exptl_crystal_size_max 0.15
_exptl_crystal_size_mid 0.08
_exptl_crystal_size_min 0.05
_refine_diff_density_max 0.375
_refine_diff_density_min -0.504
_refine_diff_density_rms 0.101
_refine_ls_extinction_method none
_refine_ls_goodness_of_fit_ref 0.546
_refine_ls_hydrogen_treatment mixed
_refine_ls_matrix_type full
_refine_ls_number_parameters 244
_refine_ls_number_reflns 4164
_refine_ls_number_restraints 3
_refine_ls_restrained_S_all 0.546
_refine_ls_R_factor_all 0.4071
_refine_ls_R_factor_gt 0.1390
_refine_ls_shift/su_max 0.007
_refine_ls_shift/su_mean 0.000
_refine_ls_structure_factor_coef Fsqd
_refine_ls_weighting_details 'calc w=1/[\s^2^(Fo^2^)+(0.1000P)^2^+0.0000P] where P=(Fo^2^+2Fc^2^)/3'
_refine_ls_weighting_scheme calc
_refine_ls_wR_factor_gt 0.2337
_refine_ls_wR_factor_ref 0.3751
_reflns_number_gt 454
_reflns_number_total 4164
_reflns_threshold_expression >2sigma(I)
_cod_data_source_file ic0103446_2.cif
_cod_data_source_block complex4
_cod_depositor_comments
;
The following automatic conversions were performed:

'_exptl_crystal_density_meas' value 'none' was changed to '?' - the
value is perceived as not measured.

Automatic conversion script
Id: cif_fix_values 3008 2015-01-20 13:52:24Z robertas 
;
_cod_original_cell_volume 8912(4)
_cod_original_sg_symbol_H-M 'A 2/n'
_cod_database_code 4320249

loop_
_symmetry_equiv_pos_as_xyz
'x, y, z'
'-x+1/2, y, -z+1/2'
'x, y+1/2, z+1/2'
'-x+1/2, y+1/2, -z+1'
'-x, -y, -z'
'x-1/2, -y, z-1/2'
'-x, -y+1/2, -z+1/2'
'x-1/2, -y+1/2, z'

loop_
_atom_site_label
_atom_site_type_symbol
_atom_site_fract_x
_atom_site_fract_y
_atom_site_fract_z
_atom_site_U_iso_or_equiv
_atom_site_adp_type
_atom_site_occupancy
_atom_site_symmetry_multiplicity
_atom_site_calc_flag
_atom_site_refinement_flags
_atom_site_disorder_assembly
_atom_site_disorder_group
Fe1 Fe 0.1562(3) 0.3320(5) 0.40587(18) 0.082(2) Uani 1 1 d . . .
Ni1 Ni 0.2380(3) 0.5965(4) 0.49198(17) 0.082(2) Uani 1 1 d . . .
Ni2 Ni 0.2500 0.3362(6) 0.2500 0.087(3) Uani 1 2 d S . .
N1 N 0.1849(16) 0.544(2) 0.5433(11) 0.093(5) Uani 1 1 d . . .
N2 N 0.1549(15) 0.626(2) 0.4386(11) 0.093(5) Uani 1 1 d . . .
N3 N 0.2939(15) 0.645(2) 0.4444(11) 0.093(5) Uani 1 1 d . . .
N4 N 0.3181(15) 0.563(2) 0.5442(11) 0.093(5) Uani 1 1 d D . .
N5 N 0.1716(18) 0.247(2) 0.2336(12) 0.093(5) Uani 1 1 d . . .
N6 N 0.1745(17) 0.426(2) 0.2396(12) 0.093(5) Uani 1 1 d . . .
N7 N 0.252(2) 0.713(3) 0.5262(14) 0.117(6) Uani 1 1 d . . .
N8 N 0.2284(19) 0.476(3) 0.4572(13) 0.117(6) Uani 1 1 d . . .
N9 N 0.2595(16) 0.335(3) 0.1744(11) 0.117(6) Uani 1 1 d . . .
N10 N 0.1015(17) 0.180(3) 0.3508(12) 0.117(6) Uani 1 1 d . . .
N11 N 0.0841(16) 0.323(3) 0.4954(11) 0.117(6) Uani 1 1 d . . .
N12 N 0.0662(18) 0.458(3) 0.3453(12) 0.117(6) Uani 1 1 d . . .
C1 C 0.1226(16) 0.587(2) 0.5452(11) 0.047(10) Uiso 1 1 d . . .
C2 C 0.0710(17) 0.596(2) 0.4947(12) 0.059(10) Uiso 1 1 d . . .
C3 C 0.0931(18) 0.669(3) 0.4566(13) 0.081(12) Uiso 1 1 d . . .
C4 C 0.179(2) 0.702(3) 0.4046(15) 0.101(15) Uiso 1 1 d . . .
C5 C 0.245(2) 0.662(3) 0.3942(15) 0.105(14) Uiso 1 1 d . . .
C6 C 0.359(2) 0.608(3) 0.4409(16) 0.098(14) Uiso 1 1 d . . .
C7 C 0.406(2) 0.595(3) 0.4897(16) 0.099(14) Uiso 1 1 d . . .
C8 C 0.3763(19) 0.525(3) 0.5292(16) 0.104(16) Uiso 1 1 d D . .
C9 C 0.295(2) 0.507(2) 0.5788(14) 0.091(14) Uiso 1 1 d D . .
C10 C 0.231(2) 0.554(3) 0.5910(15) 0.092(14) Uiso 1 1 d . . .
C11 C 0.077(2) 0.544(3) 0.5777(15) 0.104(15) Uiso 1 1 d . . .
C12 C 0.116(5) 0.689(7) 0.570(3) 0.14(4) Uiso 0.50 1 d P . .
C13 C 0.033(2) 0.660(4) 0.4085(16) 0.125(16) Uiso 1 1 d . . .
C14 C 0.097(3) 0.763(4) 0.478(2) 0.039(18) Uiso 0.50 1 d P . .
C15 C 0.352(4) 0.523(5) 0.422(3) 0.08(3) Uiso 0.50 1 d P . .
C16 C 0.393(2) 0.651(3) 0.4023(15) 0.109(15) Uiso 1 1 d . . .
C17 C 0.390(3) 0.456(4) 0.5007(19) 0.028(16) Uiso 0.50 1 d P . .
C18 C 0.443(3) 0.520(3) 0.5724(18) 0.132(18) Uiso 1 1 d . . .
C19 C 0.109(2) 0.254(3) 0.2023(13) 0.070(12) Uiso 1 1 d . . .
C20 C 0.0730(19) 0.344(3) 0.2107(13) 0.097(13) Uiso 1 1 d . . .
C21 C 0.115(2) 0.422(3) 0.2022(17) 0.110(16) Uiso 1 1 d D . .
C22 C 0.2182(19) 0.167(3) 0.2327(15) 0.118(16) Uiso 1 1 d . . .
C24 C 0.217(2) 0.491(3) 0.2316(16) 0.113(17) Uiso 1 1 d . . .
C25 C 0.069(2) 0.497(3) 0.2038(17) 0.130(18) Uiso 1 1 d D . .
C26 C 0.110(3) 0.406(4) 0.136(2) 0.045(18) Uiso 0.50 1 d P . .
C27 C 0.107(4) 0.269(5) 0.140(3) 0.08(3) Uiso 0.50 1 d P . .
C28 C 0.065(2) 0.189(3) 0.2071(15) 0.109(16) Uiso 1 1 d . . .
C29 C 0.195(2) 0.415(3) 0.4361(15) 0.086(14) Uiso 1 1 d . . .
C30 C 0.218(2) 0.255(3) 0.4496(14) 0.068(14) Uiso 1 1 d . . .
C31 C 0.2116(16) 0.336(3) 0.3562(12) 0.058(10) Uiso 1 1 d . . .
C32 C 0.114(3) 0.240(5) 0.379(3) 0.19(3) Uiso 1 1 d . . .
C33 C 0.109(2) 0.339(3) 0.4647(15) 0.096(13) Uiso 1 1 d . . .
C34 C 0.0932(16) 0.405(2) 0.3674(11) 0.045(10) Uiso 1 1 d . . .
O1W O -0.0417(16) 0.551(2) 0.2904(11) 0.087(11) Uiso 0.75 1 d P . .
O2W O -0.131(2) 0.649(3) 0.3193(16) 0.158(17) Uiso 0.75 1 d P . .
O3W O 0.072(3) 0.861(4) 0.3391(19) 0.20(2) Uiso 0.75 1 d P . .
O4W O 0.1769(19) 0.343(3) 0.5884(14) 0.137(15) Uiso 0.75 1 d P . .
O5W O 0.3878(19) 0.527(3) 0.7051(13) 0.119(14) Uiso 0.75 1 d P . .
O6W O 0.297(2) 0.352(3) 0.6659(17) 0.169(17) Uiso 0.75 1 d P . .
O7W O 0.1880(19) 0.234(3) 0.7562(14) 0.125(15) Uiso 0.75 1 d P . .
O8W O 0.285(4) 0.465(6) 0.728(3) 0.06(3) Uiso 0.25 1 d P . .
O9W O -0.021(3) 0.812(4) 0.271(2) 0.14(2) Uiso 0.50 1 d P . .
O10W O -0.087(4) 0.812(5) 0.216(3) 0.21(3) Uiso 0.50 1 d P . .

loop_
_atom_site_aniso_label
_atom_site_aniso_U_11
_atom_site_aniso_U_22
_atom_site_aniso_U_33
_atom_site_aniso_U_23
_atom_site_aniso_U_13
_atom_site_aniso_U_12
Fe1 0.099(5) 0.109(6) 0.051(4) -0.005(4) 0.051(4) -0.004(5)
Ni1 0.106(5) 0.096(5) 0.053(3) -0.016(4) 0.042(3) -0.002(4)
Ni2 0.123(7) 0.109(7) 0.042(4) 0.000 0.050(5) 0.000
N1 0.078(10) 0.132(14) 0.090(10) -0.012(9) 0.065(9) -0.026(10)
N2 0.078(10) 0.132(14) 0.090(10) -0.012(9) 0.065(9) -0.026(10)
N3 0.078(10) 0.132(14) 0.090(10) -0.012(9) 0.065(9) -0.026(10)
N4 0.078(10) 0.132(14) 0.090(10) -0.012(9) 0.065(9) -0.026(10)
N5 0.078(10) 0.132(14) 0.090(10) -0.012(9) 0.065(9) -0.026(10)
N6 0.078(10) 0.132(14) 0.090(10) -0.012(9) 0.065(9) -0.026(10)
N7 0.123(14) 0.157(17) 0.091(11) 0.037(11) 0.071(10) 0.012(12)
N8 0.123(14) 0.157(17) 0.091(11) 0.037(11) 0.071(10) 0.012(12)
N9 0.123(14) 0.157(17) 0.091(11) 0.037(11) 0.071(10) 0.012(12)
N10 0.123(14) 0.157(17) 0.091(11) 0.037(11) 0.071(10) 0.012(12)
N11 0.123(14) 0.157(17) 0.091(11) 0.037(11) 0.071(10) 0.012(12)
N12 0.123(14) 0.157(17) 0.091(11) 0.037(11) 0.071(10) 0.012(12)

loop_
_atom_type_symbol
_atom_type_description
_atom_type_scat_dispersion_real
_atom_type_scat_dispersion_imag
_atom_type_scat_source
C C 0.0033 0.0016 'International Tables Vol C Tables 4.2.6.8 and 6.1.1.4'
H H 0.0000 0.0000 'International Tables Vol C Tables 4.2.6.8 and 6.1.1.4'
N N 0.0061 0.0033 'International Tables Vol C Tables 4.2.6.8 and 6.1.1.4'
O O 0.0106 0.0060 'International Tables Vol C Tables 4.2.6.8 and 6.1.1.4'
Fe Fe 0.3463 0.8444 'International Tables Vol C Tables 4.2.6.8 and 6.1.1.4'
Ni Ni 0.3393 1.1124 'International Tables Vol C Tables 4.2.6.8 and 6.1.1.4'

loop_
_geom_angle_atom_site_label_1
_geom_angle_atom_site_label_2
_geom_angle_atom_site_label_3
_geom_angle
_geom_angle_site_symmetry_1
_geom_angle_site_symmetry_3
_geom_angle_publ_flag
C29 Fe1 C32 175(3) . . ?
C29 Fe1 C34 88.8(19) . . ?
C32 Fe1 C34 94(2) . . ?
C29 Fe1 C31 91.6(17) . . ?
C32 Fe1 C31 93(2) . . ?
C34 Fe1 C31 91.2(14) . . ?
C29 Fe1 C30 91.2(18) . . ?
C32 Fe1 C30 85(3) . . ?
C34 Fe1 C30 176.0(14) . . ?
C31 Fe1 C30 92.8(16) . . ?
C29 Fe1 C33 79.8(19) . . ?
C32 Fe1 C33 96(2) . . ?
C34 Fe1 C33 91.5(16) . . ?
C31 Fe1 C33 171.0(17) . . ?
C30 Fe1 C33 84.6(17) . . ?
N4 Ni1 N3 94.2(13) . . ?
N4 Ni1 N7 84.8(14) . . ?
N3 Ni1 N7 83.6(12) . . ?
N4 Ni1 N2 177.5(14) . . ?
N3 Ni1 N2 87.1(12) . . ?
N7 Ni1 N2 97.4(15) . . ?
N4 Ni1 N1 82.8(12) . . ?
N3 Ni1 N1 177.0(16) . . ?
N7 Ni1 N1 96.7(12) . . ?
N2 Ni1 N1 95.8(12) . . ?
N4 Ni1 N8 93.1(14) . . ?
N3 Ni1 N8 94.7(12) . . ?
N7 Ni1 N8 177.2(16) . . ?
N2 Ni1 N8 84.7(13) . . ?
N1 Ni1 N8 84.9(12) . . ?
N6 Ni2 N6 92(2) 2 . ?
N6 Ni2 N9 86.1(14) 2 . ?
N6 Ni2 N9 94.5(13) . . ?
N6 Ni2 N9 94.5(13) 2 2 ?
N6 Ni2 N9 86.1(13) . 2 ?
N9 Ni2 N9 179(2) . 2 ?
N6 Ni2 N5 175.8(13) 2 . ?
N6 Ni2 N5 86.9(13) . . ?
N9 Ni2 N5 89.9(13) . . ?
N9 Ni2 N5 89.5(13) 2 . ?
N6 Ni2 N5 86.9(13) 2 2 ?
N6 Ni2 N5 175.8(13) . 2 ?
N9 Ni2 N5 89.5(13) . 2 ?
N9 Ni2 N5 89.9(13) 2 2 ?
N5 Ni2 N5 95(2) . 2 ?
C1 N1 C10 110(3) . . ?
C1 N1 Ni1 113(2) . . ?
C10 N1 Ni1 103(2) . . ?
C3 N2 C4 100(3) . . ?
C3 N2 Ni1 118(2) . . ?
C4 N2 Ni1 106(2) . . ?
C6 N3 C5 117(3) . . ?
C6 N3 Ni1 121(3) . . ?
C5 N3 Ni1 107(2) . . ?
C9 N4 C8 108(3) . . ?
C9 N4 Ni1 107(2) . . ?
C8 N4 Ni1 120(2) . . ?
C19 N5 C22 122(3) . . ?
C19 N5 Ni2 129(3) . . ?
C22 N5 Ni2 98(2) . . ?
C24 N6 C21 113(4) . . ?
C24 N6 Ni2 95(3) . . ?
C21 N6 Ni2 124(3) . . ?
C30 N7 Ni1 151(5) 4 . ?
C29 N8 Ni1 154(3) . . ?
C31 N9 Ni2 154(4) 2 . ?
N1 C1 C11 116(3) . . ?
N1 C1 C2 117(3) . . ?
C11 C1 C2 99(3) . . ?
N1 C1 C12 126(4) . . ?
C11 C1 C12 96(4) . . ?
C2 C1 C12 98(4) . . ?
C1 C2 C3 113(3) . . ?
C13 C3 N2 103(3) . . ?
C13 C3 C14 111(4) . . ?
N2 C3 C14 123(3) . . ?
C13 C3 C2 100(3) . . ?
N2 C3 C2 101(3) . . ?
C14 C3 C2 116(3) . . ?
C5 C4 N2 98(3) . . ?
N3 C5 C4 110(3) . . ?
C15 C6 N3 111(5) . . ?
C15 C6 C7 100(5) . . ?
N3 C6 C7 115(3) . . ?
C15 C6 C16 102(4) . . ?
N3 C6 C16 113(4) . . ?
C7 C6 C16 113(4) . . ?
C6 C7 C8 114(4) . . ?
C17 C8 N4 138(4) . . ?
C17 C8 C18 97(4) . . ?
N4 C8 C18 116(3) . . ?
C17 C8 C7 93(3) . . ?
N4 C8 C7 107(3) . . ?
C18 C8 C7 98(3) . . ?
N4 C9 C10 103(3) . . ?
N1 C10 C9 100(3) . . ?
C28 C19 N5 114(4) . . ?
C28 C19 C20 109(4) . . ?
N5 C19 C20 111(3) . . ?
C28 C19 C27 108(4) . . ?
N5 C19 C27 117(4) . . ?
C20 C19 C27 95(4) . . ?
C21 C20 C19 114(3) . . ?
N6 C21 C25 113(4) . . ?
N6 C21 C20 110(4) . . ?
C25 C21 C20 106(4) . . ?
N6 C21 C26 127(4) . . ?
C25 C21 C26 103(4) . . ?
C20 C21 C26 96(4) . . ?
C22 C22 N5 116(3) 2 . ?
N6 C24 C24 113(3) . 2 ?
N8 C29 Fe1 176(4) . . ?
N7 C30 Fe1 175(4) 4_545 . ?
N9 C31 Fe1 176(4) 2 . ?
N10 C32 Fe1 158(5) . . ?
N11 C33 Fe1 163(5) . . ?
N12 C34 Fe1 167(4) . . ?

loop_
_geom_bond_atom_site_label_1
_geom_bond_atom_site_label_2
_geom_bond_distance
_geom_bond_site_symmetry_2
_geom_bond_publ_flag
Fe1 C29 1.70(5) . ?
Fe1 C32 1.81(7) . ?
Fe1 C34 1.91(4) . ?
Fe1 C31 1.93(3) . ?
Fe1 C30 2.00(4) . ?
Fe1 C33 2.03(4) . ?
Ni1 N4 2.03(3) . ?
Ni1 N3 2.05(2) . ?
Ni1 N7 2.11(5) . ?
Ni1 N2 2.07(3) . ?
Ni1 N1 2.11(3) . ?
Ni1 N8 2.17(5) . ?
Ni2 N6 2.10(4) 2 ?
Ni2 N6 2.10(4) . ?
Ni2 N9 2.11(3) . ?
Ni2 N9 2.11(3) 2 ?
Ni2 N5 2.15(3) . ?
Ni2 N5 2.15(3) 2 ?
N1 C1 1.46(4) . ?
N1 C10 1.46(4) . ?
N2 C3 1.61(4) . ?
N2 C4 1.68(5) . ?
N3 C6 1.48(5) . ?
N3 C5 1.55(5) . ?
N4 C9 1.454(19) . ?
N4 C8 1.465(19) . ?
N5 C19 1.40(4) . ?
N5 C22 1.62(6) . ?
N6 C24 1.41(5) . ?
N6 C21 1.42(5) . ?
N7 C30 1.06(5) 4 ?
N8 C29 1.28(5) . ?
N9 C31 1.11(3) 2 ?
N10 C32 1.24(7) . ?
N11 C33 1.10(4) . ?
N12 C34 1.14(4) . ?
C1 C11 1.57(5) . ?
C1 C2 1.57(4) . ?
C1 C12 1.81(11) . ?
C2 C3 1.70(5) . ?
C3 C13 1.61(5) . ?
C3 C14 1.64(7) . ?
C4 C5 1.59(5) . ?
C6 C15 1.48(8) . ?
C6 C7 1.49(5) . ?
C6 C16 1.53(5) . ?
C7 C8 1.75(6) . ?
C8 C17 1.43(6) . ?
C8 C18 1.63(6) . ?
C9 C10 1.59(5) . ?
C19 C28 1.41(5) . ?
C19 C20 1.67(5) . ?
C19 C27 1.72(7) . ?
C20 C21 1.58(6) . ?
C21 C25 1.561(19) . ?
C21 C26 1.80(7) . ?
C22 C22 1.45(7) 2 ?
C24 C24 1.53(8) 2 ?
C30 N7 1.06(5) 4_545 ?
C31 N9 1.11(3) 2 ?
O9W O10W 1.81(9) . ?

loop_
_geom_torsion_atom_site_label_1
_geom_torsion_atom_site_label_2
_geom_torsion_atom_site_label_3
_geom_torsion_atom_site_label_4
_geom_torsion
_geom_torsion_site_symmetry_1
_geom_torsion_site_symmetry_2
_geom_torsion_site_symmetry_3
_geom_torsion_site_symmetry_4
_geom_torsion_publ_flag
N4 Ni1 N1 C1 145(3) . . . . ?
N3 Ni1 N1 C1 156(27) . . . . ?
N7 Ni1 N1 C1 61(3) . . . . ?
N2 Ni1 N1 C1 -37(3) . . . . ?
N8 Ni1 N1 C1 -121(3) . . . . ?
N4 Ni1 N1 C10 27(3) . . . . ?
N3 Ni1 N1 C10 38(29) . . . . ?
N7 Ni1 N1 C10 -57(3) . . . . ?
N2 Ni1 N1 C10 -155(3) . . . . ?
N8 Ni1 N1 C10 121(3) . . . . ?
N4 Ni1 N2 C3 102(25) . . . . ?
N3 Ni1 N2 C3 -135(3) . . . . ?
N7 Ni1 N2 C3 -52(3) . . . . ?
N1 Ni1 N2 C3 46(3) . . . . ?
N8 Ni1 N2 C3 130(3) . . . . ?
N4 Ni1 N2 C4 -147(25) . . . . ?
N3 Ni1 N2 C4 -24(2) . . . . ?
N7 Ni1 N2 C4 59(2) . . . . ?
N1 Ni1 N2 C4 157(2) . . . . ?
N8 Ni1 N2 C4 -119(2) . . . . ?
N4 Ni1 N3 C6 33(3) . . . . ?
N7 Ni1 N3 C6 117(3) . . . . ?
N2 Ni1 N3 C6 -145(3) . . . . ?
N1 Ni1 N3 C6 22(29) . . . . ?
N8 Ni1 N3 C6 -60(3) . . . . ?
N4 Ni1 N3 C5 169(3) . . . . ?
N7 Ni1 N3 C5 -106(3) . . . . ?
N2 Ni1 N3 C5 -9(3) . . . . ?
N1 Ni1 N3 C5 158(27) . . . . ?
N8 Ni1 N3 C5 76(3) . . . . ?
N3 Ni1 N4 C9 -166(2) . . . . ?
N7 Ni1 N4 C9 111(2) . . . . ?
N2 Ni1 N4 C9 -43(26) . . . . ?
N1 Ni1 N4 C9 13(2) . . . . ?
N8 Ni1 N4 C9 -71(2) . . . . ?
N3 Ni1 N4 C8 -42(3) . . . . ?
N7 Ni1 N4 C8 -125(3) . . . . ?
N2 Ni1 N4 C8 81(25) . . . . ?
N1 Ni1 N4 C8 138(3) . . . . ?
N8 Ni1 N4 C8 53(3) . . . . ?
N6 Ni2 N5 C19 -44(22) 2 . . . ?
N6 Ni2 N5 C19 31(3) . . . . ?
N9 Ni2 N5 C19 -64(3) . . . . ?
N9 Ni2 N5 C19 117(3) 2 . . . ?
N5 Ni2 N5 C19 -153(3) 2 . . . ?
N6 Ni2 N5 C22 99(21) 2 . . . ?
N6 Ni2 N5 C22 174(2) . . . . ?
N9 Ni2 N5 C22 79(2) . . . . ?
N9 Ni2 N5 C22 -100(2) 2 . . . ?
N5 Ni2 N5 C22 -10.4(16) 2 . . . ?
N6 Ni2 N6 C24 15.5(19) 2 . . . ?
N9 Ni2 N6 C24 -71(3) . . . . ?
N9 Ni2 N6 C24 110(3) 2 . . . ?
N5 Ni2 N6 C24 -160(2) . . . . ?
N5 Ni2 N6 C24 90(20) 2 . . . ?
N6 Ni2 N6 C21 137(4) 2 . . . ?
N9 Ni2 N6 C21 51(3) . . . . ?
N9 Ni2 N6 C21 -128(3) 2 . . . ?
N5 Ni2 N6 C21 -38(3) . . . . ?
N5 Ni2 N6 C21 -148(19) 2 . . . ?
N4 Ni1 N7 C30 14(7) . . . 4 ?
N3 Ni1 N7 C30 -81(7) . . . 4 ?
N2 Ni1 N7 C30 -167(7) . . . 4 ?
N1 Ni1 N7 C30 96(7) . . . 4 ?
N8 Ni1 N7 C30 -27(30) . . . 4 ?
N4 Ni1 N8 C29 140(7) . . . . ?
N3 Ni1 N8 C29 -125(7) . . . . ?
N7 Ni1 N8 C29 -179(100) . . . . ?
N2 Ni1 N8 C29 -39(7) . . . . ?
N1 Ni1 N8 C29 58(7) . . . . ?
N6 Ni2 N9 C31 42(10) 2 . . 2 ?
N6 Ni2 N9 C31 134(9) . . . 2 ?
N9 Ni2 N9 C31 -92(10) 2 . . 2 ?
N5 Ni2 N9 C31 -139(9) . . . 2 ?
N5 Ni2 N9 C31 -45(10) 2 . . 2 ?
C10 N1 C1 C11 -73(4) . . . . ?
Ni1 N1 C1 C11 173(2) . . . . ?
C10 N1 C1 C2 170(3) . . . . ?
Ni1 N1 C1 C2 56(4) . . . . ?
C10 N1 C1 C12 45(6) . . . . ?
Ni1 N1 C1 C12 -69(5) . . . . ?
N1 C1 C2 C3 -76(4) . . . . ?
C11 C1 C2 C3 159(3) . . . . ?
C12 C1 C2 C3 62(4) . . . . ?
C4 N2 C3 C13 80(4) . . . . ?
Ni1 N2 C3 C13 -166(3) . . . . ?
C4 N2 C3 C14 -45(4) . . . . ?
Ni1 N2 C3 C14 69(4) . . . . ?
C4 N2 C3 C2 -176(3) . . . . ?
Ni1 N2 C3 C2 -62(3) . . . . ?
C1 C2 C3 C13 177(3) . . . . ?
C1 C2 C3 N2 72(3) . . . . ?
C1 C2 C3 C14 -63(4) . . . . ?
C3 N2 C4 C5 172(3) . . . . ?
Ni1 N2 C4 C5 49(3) . . . . ?
C6 N3 C5 C4 -179(4) . . . . ?
Ni1 N3 C5 C4 43(4) . . . . ?
N2 C4 C5 N3 -60(4) . . . . ?
C5 N3 C6 C15 -68(5) . . . . ?
Ni1 N3 C6 C15 64(5) . . . . ?
C5 N3 C6 C7 178(4) . . . . ?
Ni1 N3 C6 C7 -49(5) . . . . ?
C5 N3 C6 C16 46(5) . . . . ?
Ni1 N3 C6 C16 178(3) . . . . ?
C15 C6 C7 C8 -57(5) . . . . ?
N3 C6 C7 C8 63(5) . . . . ?
C16 C6 C7 C8 -165(3) . . . . ?
C9 N4 C8 C17 68(7) . . . . ?
Ni1 N4 C8 C17 -56(7) . . . . ?
C9 N4 C8 C18 -69(5) . . . . ?
Ni1 N4 C8 C18 167(3) . . . . ?
C9 N4 C8 C7 -178(3) . . . . ?
Ni1 N4 C8 C7 58(4) . . . . ?
C6 C7 C8 C17 76(4) . . . . ?
C6 C7 C8 N4 -67(5) . . . . ?
C6 C7 C8 C18 173(4) . . . . ?
C8 N4 C9 C10 -179(3) . . . . ?
Ni1 N4 C9 C10 -47(3) . . . . ?
C1 N1 C10 C9 -177(3) . . . . ?
Ni1 N1 C10 C9 -56(3) . . . . ?
N4 C9 C10 N1 71(4) . . . . ?
C22 N5 C19 C28 57(5) . . . . ?
Ni2 N5 C19 C28 -169(3) . . . . ?
C22 N5 C19 C20 -179(3) . . . . ?
Ni2 N5 C19 C20 -44(4) . . . . ?
C22 N5 C19 C27 -71(6) . . . . ?
Ni2 N5 C19 C27 64(5) . . . . ?
C28 C19 C20 C21 -176(3) . . . . ?
N5 C19 C20 C21 57(4) . . . . ?
C27 C19 C20 C21 -65(4) . . . . ?
C24 N6 C21 C25 -67(5) . . . . ?
Ni2 N6 C21 C25 180(3) . . . . ?
C24 N6 C21 C20 175(3) . . . . ?
Ni2 N6 C21 C20 62(4) . . . . ?
C24 N6 C21 C26 61(6) . . . . ?
Ni2 N6 C21 C26 -52(6) . . . . ?
C19 C20 C21 N6 -66(4) . . . . ?
C19 C20 C21 C25 172(3) . . . . ?
C19 C20 C21 C26 66(4) . . . . ?
C19 N5 C22 C22 -180(4) . . . 2 ?
Ni2 N5 C22 C22 34(5) . . . 2 ?
C21 N6 C24 C24 -174(4) . . . 2 ?
Ni2 N6 C24 C24 -44(4) . . . 2 ?
Ni1 N8 C29 Fe1 148(55) . . . . ?
C32 Fe1 C29 N8 127(55) . . . . ?
C34 Fe1 C29 N8 -106(60) . . . . ?
C31 Fe1 C29 N8 -15(60) . . . . ?
C30 Fe1 C29 N8 78(60) . . . . ?
C33 Fe1 C29 N8 162(60) . . . . ?
C29 Fe1 C30 N7 118(55) . . . 4_545 ?
C32 Fe1 C30 N7 -58(55) . . . 4_545 ?
C34 Fe1 C30 N7 28(72) . . . 4_545 ?
C31 Fe1 C30 N7 -150(55) . . . 4_545 ?
C33 Fe1 C30 N7 39(55) . . . 4_545 ?
C29 Fe1 C31 N9 -160(55) . . . 2 ?
C32 Fe1 C31 N9 23(56) . . . 2 ?
C34 Fe1 C31 N9 -72(55) . . . 2 ?
C30 Fe1 C31 N9 108(55) . . . 2 ?
C33 Fe1 C31 N9 -179(100) . . . 2 ?
C29 Fe1 C32 N10 -138(21) . . . . ?
C34 Fe1 C32 N10 96(16) . . . . ?
C31 Fe1 C32 N10 4(16) . . . . ?
C30 Fe1 C32 N10 -88(16) . . . . ?
C33 Fe1 C32 N10 -172(16) . . . . ?
C29 Fe1 C33 N11 -145(14) . . . . ?
C32 Fe1 C33 N11 32(14) . . . . ?
C34 Fe1 C33 N11 127(14) . . . . ?
C31 Fe1 C33 N11 -126(14) . . . . ?
C30 Fe1 C33 N11 -52(14) . . . . ?
C29 Fe1 C34 N12 35(14) . . . . ?
C32 Fe1 C34 N12 -150(14) . . . . ?
C31 Fe1 C34 N12 -57(14) . . . . ?
C30 Fe1 C34 N12 125(23) . . . . ?
C33 Fe1 C34 N12 114(14) . . . . ?
